data_7249373
loop_
_publ_author_name
'Chen, Jiali'
'Fu, Yuying'
'Liu, Qiaoyun'
'Shen, Shoujie'
'Liu, Jinjian'

_publ_section_title
;
 Design and synthesis of two functional coordination polymers based on the
 1,1&#x2032;-bis(3-carboxybenzyl)-4,4&#x2032;-bipyridinium ligand
;
_journal_issue 39
_journal_name_full CrystEngComm
_journal_page_first 5518
_journal_page_last 5524
_journal_paper_doi 10.1039/D4CE00732H
_journal_volume 26
_journal_year 2024
_chemical_formula_moiety 'C18 H13 N O7 Zn'
_chemical_formula_sum 'C18 H13 N O7 Zn'
_chemical_formula_weight 420.66
_space_group_crystal_system monoclinic
_space_group_IT_number 14
_space_group_name_Hall '-P 2yn'
_space_group_name_H-M_alt 'P 1 21/n 1'
_atom_sites_solution_hydrogens mixed
_atom_sites_solution_primary dual
_audit_creation_date 2024-08-08
_audit_creation_method
;
Olex2 1.5
(compiled 2024.02.16 svn.r378c4104 for OlexSys, GUI svn.r6928)
;
_audit_update_record
;
2024-08-08 deposited with the CCDC.	2024-09-16 downloaded from the CCDC.
;
_cell_angle_alpha 90
_cell_angle_beta 99.246(3)
_cell_angle_gamma 90
_cell_formula_units_Z 4
_cell_length_a 10.9146(4)
_cell_length_b 10.0980(3)
_cell_length_c 15.0368(4)
_cell_measurement_reflns_used 6211
_cell_measurement_temperature 293(2)
_cell_measurement_theta_max 27.0350
_cell_measurement_theta_min 4.0290
_cell_volume 1635.76(9)
_computing_cell_refinement 'CrysAlisPro 1.171.41.123a (Rigaku OD, 2022)'
_computing_data_collection 'CrysAlisPro 1.171.41.123a (Rigaku OD, 2022)'
_computing_data_reduction 'CrysAlisPro 1.171.41.123a (Rigaku OD, 2022)'
_computing_molecular_graphics 'Olex2 1.5 (Dolomanov et al., 2009)'
_computing_publication_material 'Olex2 1.5 (Dolomanov et al., 2009)'
_computing_structure_refinement 'SHELXL 2018/3 (Sheldrick, 2015)'
_computing_structure_solution 'ShelXT (Sheldrick, 2015)'
_diffrn_ambient_temperature 293(2)
_diffrn_detector 'CCD plate'
_diffrn_detector_area_resol_mean 16.0710
_diffrn_detector_type Eos
_diffrn_measured_fraction_theta_full 0.998
_diffrn_measured_fraction_theta_max 0.935
_diffrn_measurement_details
;
List of Runs (angles in degrees, time in seconds):

  # Type    Start    End  Width  t~exp~   \w     \q     \k     \f   Frames
#--------------------------------------------------------------------------
  1  \w    -73.00 -22.00   1.00    5.00    --  -18.75 126.00  96.00   51
  2  \w     10.00  37.00   1.00    5.00    --   20.16-145.00-147.00   27
  3  \w     49.00  74.00   1.00    5.00    --   20.16-126.00  19.00   25
  4  \w     -2.00  32.00   1.00    5.00    --   20.16-126.00  19.00   34
  5  \w    -32.00  -6.00   1.00    5.00    --  -18.75 -38.00  60.00   26
  6  \w    -88.00 -60.00   1.00    5.00    --  -18.75 -38.00  60.00   28
  7  \w    -82.00 -57.00   1.00    5.00    --  -18.75 145.00 -96.00   25
  8  \w    -19.00  11.00   1.00    5.00    --  -18.75 -99.00-150.00   30
  9  \w      6.00  87.00   1.00    5.00    --   20.16  57.00 150.00   81
 10  \w      0.00  74.00   1.00    5.00    --   20.16-125.00  87.03   74
 11  \w    -25.00  58.00   1.00    5.00    --   20.16 -99.00 -60.00   83
 12  \w    -25.00  59.00   1.00    5.00    --   20.16 -99.00-150.00   84
 13  \w      1.00  89.00   1.00    5.00    --   20.16  38.00-120.00   88
 14  \w     28.00  89.00   1.00    5.00    --   20.16  38.00 -60.00   61
 15  \w     17.00  87.00   1.00    5.00    --   20.16  57.00  60.00   70
 16  \w     -2.00  88.00   1.00    5.00    --   20.16  77.00 -30.00   90
;
_diffrn_measurement_device 'four-circle diffractometer'
_diffrn_measurement_device_type 'Xcalibur, Eos, Gemini'
_diffrn_measurement_method '\w scans'
_diffrn_orient_matrix_type 'CrysAlisPro convention (1999,Acta A55,543-557)'
_diffrn_orient_matrix_UB_11 0.0029669000
_diffrn_orient_matrix_UB_12 -0.0591621000
_diffrn_orient_matrix_UB_13 0.0256600000
_diffrn_orient_matrix_UB_21 0.0057064000
_diffrn_orient_matrix_UB_22 0.0378486000
_diffrn_orient_matrix_UB_23 0.0401962000
_diffrn_orient_matrix_UB_31 -0.0655409000
_diffrn_orient_matrix_UB_32 0.0006253000
_diffrn_orient_matrix_UB_33 -0.0030582000
_diffrn_radiation_monochromator graphite
_diffrn_radiation_probe x-ray
_diffrn_radiation_type 'Mo K\a'
_diffrn_radiation_wavelength 0.71073
_diffrn_reflns_av_R_equivalents 0.0451
_diffrn_reflns_av_unetI/netI 0.0370
_diffrn_reflns_Laue_measured_fraction_full 0.998
_diffrn_reflns_Laue_measured_fraction_max 0.935
_diffrn_reflns_limit_h_max 15
_diffrn_reflns_limit_h_min -15
_diffrn_reflns_limit_k_max 14
_diffrn_reflns_limit_k_min -14
_diffrn_reflns_limit_l_max 21
_diffrn_reflns_limit_l_min -21
_diffrn_reflns_number 34381
_diffrn_reflns_point_group_measured_fraction_full 0.998
_diffrn_reflns_point_group_measured_fraction_max 0.935
_diffrn_reflns_theta_full 25.242
_diffrn_reflns_theta_max 30.965
_diffrn_reflns_theta_min 3.219
_diffrn_source 'fine-focus sealed X-ray tube'
_diffrn_source_type 'Enhance (Mo) X-ray Source'
_exptl_absorpt_coefficient_mu 1.546
_exptl_absorpt_correction_T_max 1.00000
_exptl_absorpt_correction_T_min 0.86042
_exptl_absorpt_correction_type multi-scan
_exptl_absorpt_process_details
;
CrysAlisPro 1.171.41.123a (Rigaku Oxford Diffraction, 2022)
Empirical absorption correction using spherical harmonics,
implemented in SCALE3 ABSPACK scaling algorithm.
;
_exptl_crystal_colour colourless
_exptl_crystal_colour_primary colourless
_exptl_crystal_density_diffrn 1.708
_exptl_crystal_description block
_exptl_crystal_F_000 856
_exptl_crystal_size_max 0.3
_exptl_crystal_size_mid 0.2
_exptl_crystal_size_min 0.2
_refine_diff_density_max 0.507
_refine_diff_density_min -0.806
_refine_diff_density_rms 0.069
_refine_ls_extinction_method none
_refine_ls_goodness_of_fit_ref 1.022
_refine_ls_hydrogen_treatment constr
_refine_ls_matrix_type full
_refine_ls_number_parameters 282
_refine_ls_number_reflns 4871
_refine_ls_number_restraints 96
_refine_ls_restrained_S_all 1.056
_refine_ls_R_factor_all 0.0899
_refine_ls_R_factor_gt 0.0481
_refine_ls_shift/su_max 0.001
_refine_ls_shift/su_mean 0.000
_refine_ls_structure_factor_coef Fsqd
_refine_ls_weighting_details 'w=1/[\s^2^(Fo^2^)+(0.0400P)^2^+1.9713P] where P=(Fo^2^+2Fc^2^)/3'
_refine_ls_weighting_scheme calc
_refine_ls_wR_factor_gt 0.1009
_refine_ls_wR_factor_ref 0.1195
_reflns_Friedel_coverage 0.000
_reflns_number_gt 3118
_reflns_number_total 4871
_reflns_threshold_expression 'I > 2\s(I)'
_cod_data_source_file d4ce00732h2.cif
_cod_data_source_block exp_437_auto
_cod_depositor_comments 'Adding full bibliography for 7249372--7249373.cif.'
_cod_database_code 7249373
_shelx_shelxl_version_number 2018/3
_chemical_oxdiff_formula 'C H O N'
_shelx_space_group_comment
;
The symmetry employed for this shelxl refinement is uniquely defined
by the following loop, which should always be used as a source of
symmetry information in preference to the above space-group names.
They are only intended as comments.
;
_shelx_estimated_absorpt_t_max 0.747
_shelx_estimated_absorpt_t_min 0.654
_olex2_refinement_description
;
1. Fixed Uiso
 At 1.2 times of:
  All C(H) groups, All C(H,H) groups
 At 1.5 times of:
  All O(H,H) groups
2. Restrained distances
 O7-C17 = C17-O21
 1.25 with sigma of 0.02
 O6-C17 = C17-O20
 1.25 with sigma of 0.02
 O4-C14 = C14-O5
 1.25 with sigma of 0.02
 O8-C14 = C14-O9
 1.25 with sigma of 0.02
 O7-O21
 2.165 with sigma of 0.04
 O6-O20
 2.165 with sigma of 0.04
 O4-O5
 2.165 with sigma of 0.04
 O8-O9
 2.165 with sigma of 0.04
3. Uiso/Uaniso restraints and constraints
C8 \\sim N1 \\sim C9 \\sim C11 \\sim C13 \\sim C12 \\sim C10 \\sim C7: within
2A with sigma of 0.01 and sigma for terminal atoms of 0.02 within 2A
4. Rigid body (RIGU) restrains
 O4, C14, O5
 with sigma for 1-2 distances of 0.001 and sigma for 1-3 distances of 0.001
 O8, C14, O9
 with sigma for 1-2 distances of 0.001 and sigma for 1-3 distances of 0.001
 O20, C17, O6
 with sigma for 1-2 distances of 0.001 and sigma for 1-3 distances of 0.001
 O21, C17, O7
 with sigma for 1-2 distances of 0.001 and sigma for 1-3 distances of 0.001
5. Others
 Sof(O7)=Sof(O21)=Sof(O8)=Sof(O9)=1-FVAR(1)
 Sof(O6)=Sof(O4)=Sof(O5)=Sof(O20)=FVAR(1)
6.a Rotating group:
 O3(H3A,H3B)
6.b Secondary CH2 refined with riding coordinates:
 C8(H8A,H8B)
6.c Aromatic/amide H refined with riding coordinates:
 C18(H18), C3(H3), C4(H4), C5(H5), C6(H6), C9(H9), C11(H11), C12(H12), C10(H10)
;
_olex2_submission_special_instructions 'No special instructions were received'
_oxdiff_exptl_absorpt_empirical_details
;
Empirical correction (ABSPACK) includes:
- Absorption correction using spherical harmonics
- Frame scaling
;
_oxdiff_exptl_absorpt_empirical_full_max 1.096
_oxdiff_exptl_absorpt_empirical_full_min 0.869

loop_
_space_group_symop_operation_xyz
'x, y, z'
'-x+1/2, y+1/2, -z+1/2'
'-x, -y, -z'
'x-1/2, -y-1/2, z-1/2'

loop_
_atom_site_label
_atom_site_type_symbol
_atom_site_fract_x
_atom_site_fract_y
_atom_site_fract_z
_atom_site_U_iso_or_equiv
_atom_site_adp_type
_atom_site_occupancy
_atom_site_site_symmetry_order
_atom_site_calc_flag
_atom_site_refinement_flags_posn
_atom_site_refinement_flags_adp
_atom_site_refinement_flags_occupancy
_atom_site_disorder_assembly
_atom_site_disorder_group
Zn1 Zn 0.72344(3) 0.43496(3) 0.65896(2) 0.04850(14) Uani 1 1 d . . . . .
O3 O 0.5689(2) 0.5464(2) 0.66705(16) 0.0593(6) Uani 1 1 d . . . . .
H3A H 0.512367 0.536808 0.618744 0.089 Uiso 1 1 d R U . . .
H3B H 0.586111 0.631356 0.666235 0.089 Uiso 1 1 d R U . . .
O6 O 0.8934(4) 0.7818(3) 0.8522(3) 0.0377(9) Uani 0.647(8) 1 d D . P A 1
O2 O 0.8036(2) 0.5238(3) 0.56662(16) 0.0650(7) Uani 1 1 d . . . . .
C16 C 0.9283(2) 0.5886(2) 0.94159(15) 0.0260(5) Uani 1 1 d . . . . .
O1 O 0.6368(2) 0.4721(3) 0.46846(18) 0.0805(9) Uani 1 1 d . . . . .
O4 O 0.8437(5) 0.4879(3) 0.7634(2) 0.0431(11) Uani 0.647(8) 1 d D . P A 1
C17 C 0.8506(2) 0.6905(3) 0.88592(16) 0.0342(5) Uani 1 1 d D . . . .
C18 C 0.9917(2) 0.6309(2) 1.02487(16) 0.0318(5) Uani 1 1 d . . . . .
H18 H 0.986474 0.719185 1.041380 0.038 Uiso 1 1 calc R U . . .
C15 C 0.9375(2) 0.4564(2) 0.91634(15) 0.0286(5) Uani 1 1 d . . . . .
C14 C 0.8717(3) 0.4059(3) 0.82632(17) 0.0373(6) Uani 1 1 d D . . . .
C2 C 0.7797(3) 0.6266(3) 0.4238(2) 0.0494(7) Uani 1 1 d . . . . .
N1 N 0.5872(3) 0.7480(4) 0.1591(2) 0.0776(10) Uani 1 1 d . U . . .
C3 C 0.6929(3) 0.6928(3) 0.3626(2) 0.0512(8) Uani 1 1 d . . . . .
H3 H 0.608863 0.677878 0.362691 0.061 Uiso 1 1 calc R U . . .
O7 O 0.7758(8) 0.7592(9) 0.9063(4) 0.049(2) Uani 0.353(8) 1 d D . P A 2
C1 C 0.7350(3) 0.5340(4) 0.4898(2) 0.0558(8) Uani 1 1 d . . . . .
O5 O 0.8383(7) 0.2872(4) 0.8194(4) 0.080(2) Uani 0.647(8) 1 d D . P A 1
C7 C 0.7293(3) 0.7819(4) 0.3007(3) 0.0615(9) Uani 1 1 d . U . . .
C4 C 0.9055(3) 0.6482(4) 0.4212(3) 0.0656(10) Uani 1 1 d . . . . .
H4 H 0.965467 0.604950 0.461947 0.079 Uiso 1 1 calc R U . . .
C5 C 0.9411(3) 0.7337(5) 0.3582(3) 0.0749(12) Uani 1 1 d . . . . .
H5 H 1.025007 0.745765 0.355711 0.090 Uiso 1 1 calc R U . . .
C6 C 0.8537(4) 0.8010(4) 0.2992(3) 0.0751(11) Uani 1 1 d . . . . .
H6 H 0.878797 0.859858 0.258042 0.090 Uiso 1 1 calc R U . . .
C13 C 0.5183(4) 0.5512(5) 0.0335(2) 0.0841(14) Uani 1 1 d . U . . .
C9 C 0.4743(4) 0.6968(6) 0.1497(3) 0.0927(15) Uani 1 1 d . U . . .
H9 H 0.418454 0.727593 0.185614 0.111 Uiso 1 1 calc R U . . .
C8 C 0.6323(4) 0.8453(4) 0.2313(3) 0.0824(12) Uani 1 1 d . U . . .
H8A H 0.563362 0.875278 0.259545 0.099 Uiso 1 1 calc R U . . .
H8B H 0.667369 0.921628 0.205334 0.099 Uiso 1 1 calc R U . . .
C11 C 0.4385(4) 0.5993(7) 0.0879(3) 0.1002(16) Uani 1 1 d . U . . .
H11 H 0.358666 0.564843 0.082474 0.120 Uiso 1 1 calc R U . . .
C12 C 0.6350(5) 0.6074(7) 0.0464(4) 0.1117(17) Uani 1 1 d . U . . .
H12 H 0.693278 0.577911 0.012065 0.134 Uiso 1 1 calc R U . . .
C10 C 0.6662(5) 0.7036(7) 0.1073(4) 0.1132(18) Uani 1 1 d . U . . .
H10 H 0.745257 0.740320 0.113497 0.136 Uiso 1 1 calc R U . . .
O21 O 0.9111(7) 0.7302(11) 0.8174(6) 0.057(2) Uani 0.353(8) 1 d D . P A 2
O8 O 0.7809(9) 0.4720(8) 0.7920(6) 0.052(2) Uani 0.353(8) 1 d D . P A 2
O20 O 0.7322(3) 0.6776(6) 0.8890(3) 0.0616(14) Uani 0.647(8) 1 d D . P A 1
O9 O 0.9189(10) 0.3116(8) 0.7944(4) 0.058(3) Uani 0.353(8) 1 d D . P A 2

loop_
_atom_site_aniso_label
_atom_site_aniso_U_11
_atom_site_aniso_U_22
_atom_site_aniso_U_33
_atom_site_aniso_U_23
_atom_site_aniso_U_13
_atom_site_aniso_U_12
Zn1 0.0614(2) 0.03021(17) 0.0417(2) -0.00428(14) -0.02861(15) -0.00415(15)
O3 0.0719(15) 0.0432(13) 0.0554(14) 0.0028(10) -0.0126(11) -0.0015(11)
O6 0.0396(17) 0.0287(15) 0.040(2) 0.0068(13) -0.0094(13) 0.0062(12)
O2 0.0571(14) 0.0706(16) 0.0580(14) 0.0030(12) -0.0190(11) 0.0018(12)
C16 0.0272(11) 0.0251(11) 0.0228(11) 0.0049(8) -0.0051(8) 0.0012(9)
O1 0.0553(15) 0.108(2) 0.0681(17) 0.0310(16) -0.0201(12) -0.0240(15)
O4 0.058(3) 0.0359(15) 0.0271(16) 0.0022(11) -0.0194(15) -0.0090(15)
C17 0.0413(11) 0.0306(11) 0.0254(11) 0.0031(9) -0.0107(9) 0.0071(9)
C18 0.0398(13) 0.0225(11) 0.0280(12) -0.0001(9) -0.0098(10) 0.0017(10)
C15 0.0322(12) 0.0273(12) 0.0221(11) 0.0019(9) -0.0085(9) -0.0011(9)
C14 0.0471(14) 0.0296(10) 0.0283(12) -0.0018(8) -0.0144(10) 0.0010(9)
C2 0.0401(16) 0.0490(18) 0.0568(19) -0.0084(15) 0.0007(13) 0.0016(13)
N1 0.073(2) 0.099(2) 0.0617(19) 0.0421(18) 0.0136(16) -0.0103(19)
C3 0.0385(15) 0.0518(19) 0.062(2) 0.0036(16) 0.0049(14) 0.0019(14)
O7 0.062(4) 0.047(4) 0.038(3) 0.013(3) 0.003(2) 0.026(3)
C1 0.0460(17) 0.061(2) 0.0550(19) 0.0032(16) -0.0076(14) 0.0079(15)
O5 0.122(5) 0.0325(14) 0.063(3) 0.0046(15) -0.055(3) -0.0178(18)
C7 0.0528(19) 0.053(2) 0.079(2) 0.0106(18) 0.0113(17) -0.0051(16)
C4 0.0398(17) 0.066(2) 0.086(3) -0.014(2) -0.0042(17) 0.0056(16)
C5 0.0399(18) 0.087(3) 0.100(3) -0.019(3) 0.018(2) -0.019(2)
C6 0.060(2) 0.071(3) 0.096(3) 0.006(2) 0.019(2) -0.018(2)
C13 0.061(2) 0.146(4) 0.046(2) 0.041(2) 0.0133(18) -0.012(2)
C9 0.061(2) 0.156(4) 0.061(2) 0.023(3) 0.0102(19) -0.013(3)
C8 0.078(3) 0.069(3) 0.098(3) 0.042(2) 0.009(2) -0.007(2)
C11 0.061(2) 0.181(5) 0.059(2) 0.008(3) 0.011(2) -0.023(3)
C12 0.079(3) 0.163(5) 0.104(4) 0.002(3) 0.047(3) -0.029(3)
C10 0.084(3) 0.145(5) 0.119(4) 0.002(4) 0.040(3) -0.040(3)
O21 0.050(3) 0.071(6) 0.051(4) 0.034(4) 0.004(3) 0.015(3)
O8 0.056(4) 0.049(3) 0.039(4) -0.013(3) -0.030(3) 0.010(3)
O20 0.0362(13) 0.073(4) 0.072(3) 0.036(2) -0.0042(15) 0.0095(16)
O9 0.088(6) 0.046(3) 0.031(3) -0.011(3) -0.013(3) 0.021(4)

loop_
_atom_type_symbol
_atom_type_description
_atom_type_scat_dispersion_real
_atom_type_scat_dispersion_imag
_atom_type_scat_source
C C 0.0033 0.0016 'International Tables Vol C Tables 4.2.6.8 and 6.1.1.4'
H H 0.0000 0.0000 'International Tables Vol C Tables 4.2.6.8 and 6.1.1.4'
N N 0.0061 0.0033 'International Tables Vol C Tables 4.2.6.8 and 6.1.1.4'
O O 0.0106 0.0060 'International Tables Vol C Tables 4.2.6.8 and 6.1.1.4'
Zn Zn 0.2839 1.4301 'International Tables Vol C Tables 4.2.6.8 and 6.1.1.4'

loop_
_geom_angle_atom_site_label_1
_geom_angle_atom_site_label_2
_geom_angle_atom_site_label_3
_geom_angle
_geom_angle_site_symmetry_1
_geom_angle_site_symmetry_3
_geom_angle_publ_flag
O6 Zn1 O3 84.80(12) 2_646 . ?
O6 Zn1 O7 48.2(2) 2_646 2_646 ?
O2 Zn1 O3 104.77(10) . . ?
O2 Zn1 O6 130.08(15) . 2_646 ?
O2 Zn1 O7 91.18(19) . 2_646 ?
O2 Zn1 O8 120.5(4) . . ?
O4 Zn1 O3 104.81(17) . . ?
O4 Zn1 O6 128.18(19) . 2_646 ?
O4 Zn1 O2 97.15(16) . . ?
O4 Zn1 O7 125.0(3) . 2_646 ?
O7 Zn1 O3 125.2(3) 2_646 . ?
O7 Zn1 O8 127.8(3) 2_646 . ?
O8 Zn1 O3 88.1(2) . . ?
C17 O6 Zn1 110.4(3) . 2_656 ?
C1 O2 Zn1 114.3(2) . . ?
C18 C16 C17 116.4(2) . . ?
C15 C16 C17 124.2(2) . . ?
C15 C16 C18 119.3(2) . . ?
C14 O4 Zn1 118.4(3) . . ?
O6 C17 C16 123.1(3) . . ?
O6 C17 O20 123.6(3) . . ?
O7 C17 C16 128.8(4) . . ?
O7 C17 O21 118.2(5) . . ?
O21 C17 C16 108.8(4) . . ?
O20 C17 C16 112.7(3) . . ?
C15 C18 C16 121.4(2) 3_767 . ?
C16 C15 C14 121.3(2) . . ?
C18 C15 C16 119.3(2) 3_767 . ?
C18 C15 C14 119.3(2) 3_767 . ?
O4 C14 C15 118.3(3) . . ?
O5 C14 O4 122.4(3) . . ?
O5 C14 C15 119.1(3) . . ?
O8 C14 C15 115.1(4) . . ?
O9 C14 C15 116.4(4) . . ?
O9 C14 O8 128.2(5) . . ?
C3 C2 C1 118.7(3) . . ?
C3 C2 C4 118.5(3) . . ?
C4 C2 C1 122.8(3) . . ?
C9 N1 C8 121.9(4) . . ?
C9 N1 C10 119.1(5) . . ?
C10 N1 C8 118.7(4) . . ?
C2 C3 C7 121.1(3) . . ?
C17 O7 Zn1 109.9(6) . 2_656 ?
O2 C1 C2 116.3(3) . . ?
O1 C1 O2 123.5(3) . . ?
O1 C1 C2 120.2(3) . . ?
C3 C7 C8 119.5(3) . . ?
C6 C7 C3 119.2(4) . . ?
C6 C7 C8 121.0(4) . . ?
C5 C4 C2 120.1(4) . . ?
C6 C5 C4 120.6(3) . . ?
C5 C6 C7 120.3(4) . . ?
C11 C13 C13 122.3(5) . 3_665 ?
C11 C13 C12 115.5(5) . . ?
C12 C13 C13 122.3(5) . 3_665 ?
N1 C9 C11 120.9(5) . . ?
N1 C8 C7 109.7(4) . . ?
C9 C11 C13 121.3(4) . . ?
C10 C12 C13 121.4(5) . . ?
N1 C10 C12 121.8(5) . . ?
C14 O8 Zn1 114.3(5) . . ?

loop_
_geom_bond_atom_site_label_1
_geom_bond_atom_site_label_2
_geom_bond_distance
_geom_bond_site_symmetry_2
_geom_bond_publ_flag
Zn1 O3 2.048(2) . ?
Zn1 O6 1.994(4) 2_646 ?
Zn1 O2 1.972(3) . ?
Zn1 O4 1.953(3) . ?
Zn1 O7 2.029(8) 2_646 ?
Zn1 O8 2.032(7) . ?
O6 C17 1.185(4) . ?
O2 C1 1.276(4) . ?
C16 C17 1.500(3) . ?
C16 C18 1.397(3) . ?
C16 C15 1.396(3) . ?
O1 C1 1.238(4) . ?
O4 C14 1.258(4) . ?
C17 O7 1.149(6) . ?
C17 O21 1.371(7) . ?
C17 O20 1.306(4) . ?
C18 C15 1.391(3) 3_767 ?
C15 C14 1.515(3) . ?
C14 O5 1.252(4) . ?
C14 O8 1.236(6) . ?
C14 O9 1.218(6) . ?
C2 C3 1.382(4) . ?
C2 C1 1.501(5) . ?
C2 C4 1.397(5) . ?
N1 C9 1.323(5) . ?
N1 C8 1.488(6) . ?
N1 C10 1.328(6) . ?
C3 C7 1.397(5) . ?
C7 C6 1.376(5) . ?
C7 C8 1.505(5) . ?
C4 C5 1.384(6) . ?
C5 C6 1.374(6) . ?
C13 C13 1.454(10) 3_665 ?
C13 C11 1.375(7) . ?
C13 C12 1.379(6) . ?
C9 C11 1.367(7) . ?
C12 C10 1.342(8) . ?
